data_7709642
loop_
_publ_author_name
'Shahid, Namrah'
'Burrows, Kay E.'
'Pask, Christopher M.'
'Cespedes, Oscar'
'Howard, Mark J.'
'McGowan, Patrick C.'
'Halcrow, Malcolm A.'

_publ_section_title
;
 Heteroleptic iron(ii) complexes of chiral 2,6-bis(oxazolin-2-yl)-pyridine
 (PyBox) and 2,6-bis(thiazolin-2-yl)pyridine ligands -- the interplay of
 two different ligands on the metal ion spin sate
;
_journal_name_full 'Dalton Transactions'
_journal_paper_doi 10.1039/D2DT00393G
_journal_year 2022
_chemical_absolute_configuration ab
_chemical_formula_moiety 'C36 H36 Fe N8 O2, 2(Cl O4)'
_chemical_formula_sum 'C36 H36 Cl2 Fe N8 O10'
_chemical_formula_weight 867.48
_chemical_name_systematic
'[2,6-Bis((S)-4-isopropyl-4,5-dihydrooxazol-2-yl)pyridine]-[2,6-bis(1H-benzimidazol-2-yl)pyridine]iron(II) diperchlorate'
_space_group_crystal_system orthorhombic
_space_group_IT_number 19
_space_group_name_Hall 'P 2ac 2ab'
_space_group_name_H-M_alt 'P 21 21 21'
_atom_sites_solution_hydrogens geom
_audit_creation_date 2021-09-08
_audit_creation_method
;
Olex2 1.5
(compiled 2021.07.19 svn.r715e62df for OlexSys, GUI svn.r6383)
;
_audit_update_record
;
2022-01-10 deposited with the CCDC.	2022-03-04 downloaded from the CCDC.
;
_cell_angle_alpha 90
_cell_angle_beta 90
_cell_angle_gamma 90
_cell_formula_units_Z 4
_cell_length_a 10.1310(5)
_cell_length_b 19.1776(10)
_cell_length_c 19.2647(10)
_cell_measurement_reflns_used 6457
_cell_measurement_temperature 120.02(16)
_cell_measurement_theta_max 72.87
_cell_measurement_theta_min 4.58
_cell_volume 3742.9(3)
_computing_cell_refinement 'CrysAlisPro 1.171.38.43b (Rigaku OD, 2015)'
_computing_data_collection 'CrysAlisPro 1.171.38.43b (Rigaku OD, 2015)'
_computing_data_reduction 'CrysAlisPro 1.171.38.43b (Rigaku OD, 2015)'
_computing_molecular_graphics 'Olex2 1.5 (Dolomanov et al., 2009)'
_computing_publication_material 'Olex2 1.5 (Dolomanov et al., 2009)'
_computing_structure_refinement 'SHELXL 2018/3 (Sheldrick, 2015)'
_computing_structure_solution 'SHELXS-97 (Sheldrick, 1990)'
_diffrn_ambient_environment N~2~
_diffrn_ambient_temperature 120.02(16)
_diffrn_detector 'CCD plate'
_diffrn_detector_area_resol_mean 5.3095
_diffrn_detector_type Atlas
_diffrn_measured_fraction_theta_full 0.975
_diffrn_measured_fraction_theta_max 0.961
_diffrn_measurement_details
;
List of Runs (angles in degrees, time in seconds):

  # Type    Start    End  Width  t~exp~   \w     \q     \k     \f   Frames
#--------------------------------------------------------------------------
  1  \w    -53.00  24.00   1.00    1.00    --  -38.50  37.00 -30.00   77
  2  \w   -107.00 -18.00   1.00    1.00    --  -38.50 -57.00 -30.00   89
  3  \w     82.00 115.00   1.00    4.00    --  104.98 -61.00 -30.00   33
  4  \w     56.00 117.00   1.00    4.00    --  104.98 -65.00 -66.57   61
  5  \w     45.00 128.00   1.00    4.00    --  104.98 -15.00 -60.00   83
  6  \w     98.00 171.00   1.00    4.00    --  104.98  30.00 150.00   73
;
_diffrn_measurement_device 'four-circle diffractometer'
_diffrn_measurement_device_type 'SuperNova, Dual, Cu at zero, Atlas'
_diffrn_measurement_method '\w scans'
_diffrn_orient_matrix_type 'CrysAlisPro convention (1999,Acta A55,543-557)'
_diffrn_orient_matrix_UB_11 0.0122214000
_diffrn_orient_matrix_UB_12 -0.0765764000
_diffrn_orient_matrix_UB_13 0.0374918000
_diffrn_orient_matrix_UB_21 0.0793887000
_diffrn_orient_matrix_UB_22 0.0125203000
_diffrn_orient_matrix_UB_23 -0.0003516000
_diffrn_orient_matrix_UB_31 -0.0030393000
_diffrn_orient_matrix_UB_32 0.0194848000
_diffrn_orient_matrix_UB_33 0.1472406000
_diffrn_radiation_monochromator mirror
_diffrn_radiation_probe x-ray
_diffrn_radiation_type 'Cu K\a'
_diffrn_radiation_wavelength 1.54184
_diffrn_reflns_av_R_equivalents 0.0368
_diffrn_reflns_av_unetI/netI 0.0535
_diffrn_reflns_Laue_measured_fraction_full 0.975
_diffrn_reflns_Laue_measured_fraction_max 0.961
_diffrn_reflns_limit_h_max 11
_diffrn_reflns_limit_h_min -8
_diffrn_reflns_limit_k_max 21
_diffrn_reflns_limit_k_min -23
_diffrn_reflns_limit_l_max 23
_diffrn_reflns_limit_l_min -16
_diffrn_reflns_number 9691
_diffrn_reflns_point_group_measured_fraction_full 0.870
_diffrn_reflns_point_group_measured_fraction_max 0.854
_diffrn_reflns_theta_full 72.000
_diffrn_reflns_theta_max 73.718
_diffrn_reflns_theta_min 3.252
_diffrn_source 'micro-focus sealed X-ray tube'
_diffrn_source_type 'SuperNova (Cu) X-ray Source'
_exptl_absorpt_coefficient_mu 5.147
_exptl_absorpt_correction_T_max 1.000
_exptl_absorpt_correction_T_min 0.698
_exptl_absorpt_correction_type multi-scan
_exptl_absorpt_process_details
;
CrysAlisPro 1.171.38.43b (Rigaku Oxford Diffraction, 2015)
Empirical absorption correction using spherical harmonics,
 implemented in SCALE3 ABSPACK scaling algorithm.
;
_exptl_crystal_colour purple
_exptl_crystal_density_diffrn 1.539
_exptl_crystal_density_method 'not measured'
_exptl_crystal_description lath
_exptl_crystal_F_000 1792
_exptl_crystal_preparation 'Magnetic properties'
_exptl_crystal_recrystallization_method 'Re-crystallisation from solvent: acetone/diethyl ether'
_exptl_crystal_size_max 0.20
_exptl_crystal_size_mid 0.20
_exptl_crystal_size_min 0.05
_refine_diff_density_max 0.495
_refine_diff_density_min -0.950
_refine_diff_density_rms 0.077
_refine_ls_abs_structure_details
;
 Flack x determined using 2240 quotients [(I+)-(I-)]/[(I+)+(I-)]
 (Parsons, Flack and Wagner, Acta Cryst. B69 (2013) 249-259).
;
_refine_ls_abs_structure_Flack 0.003(3)
_refine_ls_extinction_method none
_refine_ls_goodness_of_fit_ref 1.044
_refine_ls_hydrogen_treatment constr
_refine_ls_matrix_type full
_refine_ls_number_parameters 515
_refine_ls_number_reflns 6463
_refine_ls_number_restraints 12
_refine_ls_restrained_S_all 1.044
_refine_ls_R_factor_all 0.0550
_refine_ls_R_factor_gt 0.0533
_refine_ls_shift/su_max 0.000
_refine_ls_shift/su_mean 0.000
_refine_ls_structure_factor_coef Fsqd
_refine_ls_weighting_details 'w=1/[\s^2^(Fo^2^)+(0.0763P)^2^+4.5119P] where P=(Fo^2^+2Fc^2^)/3'
_refine_ls_weighting_scheme calc
_refine_ls_wR_factor_gt 0.1396
_refine_ls_wR_factor_ref 0.1426
_reflns_Friedel_coverage 0.591
_reflns_Friedel_fraction_full 0.738
_reflns_Friedel_fraction_max 0.719
_reflns_number_gt 6287
_reflns_number_total 6463
_reflns_threshold_expression 'I > 2\s(I)'
_cod_data_source_file d2dt00393g2.cif
_cod_data_source_block kb-054
_cod_database_code 7709642
_shelx_shelxl_version_number 2018/3
_shelx_space_group_comment
;
The symmetry employed for this shelxl refinement is uniquely defined
by the following loop, which should always be used as a source of
symmetry information in preference to the above space-group names.
They are only intended as comments.
;
_olex2_refinement_description
;
1. Twinned data refinement
 Scales: 0.644(2)
 0.356(2)
2. Fixed Uiso
 At 1.2 times of:
  All C(H) groups, All C(H,H) groups, All N(H) groups
 At 1.5 times of:
  All C(H,H,H) groups
3. Restrained distances
 C18-C21A = C21A-C22A = C21A-C23A = C18-C21B = C21B-C22B = C21B-C23B
 1.53415 with sigma of 0.02
 C18-C22A = C18-C23A = C22A-C23A = C18-C22B = C18-C23B = C22B-C23B
 2.505267 with sigma of 0.02
4. Others
 1(DFIX)=FVAR(1)
 1(DFIX)=1.633*FVAR(2)
 Fixed Sof: H18(0.5) H18A(0.5) C21A(0.5) H21A(0.5) C22A(0.5) H22A(0.5)
 H22B(0.5) H22C(0.5) C23A(0.5) H23A(0.5) H23B(0.5) H23C(0.5) C21B(0.5)
 H21B(0.5) C22B(0.5) H22D(0.5) H22E(0.5) H22F(0.5) C23B(0.5) H23D(0.5)
 H23E(0.5) H23F(0.5)
5.a Ternary CH refined with riding coordinates:
 C10(H10), C13(H13), C18(H18), C18(H18A), C21A(H21A), C21B(H21B)
5.b Secondary CH2 refined with riding coordinates:
 C11(H11A,H11B), C19(H19A,H19B)
5.c Me refined with riding coordinates:
 C22A(H22A,H22B,H22C), C23A(H23A,H23B,H23C), C22B(H22D,H22E,H22F), C23B(H23D,
 H23E,H23F)
5.d Aromatic/amide H refined with riding coordinates:
 C4(H4), C5(H5), C6(H6), C26(H26), C27(H27), C28(H28), C33(H33), C34(H34),
 C35(H35), C36(H36), N38(H38), C42(H42), C43(H43), C44(H44), C45(H45), N47(H47)
5.e Idealised Me refined as rotating group:
 C14(H14A,H14B,H14C), C15(H15A,H15B,H15C)
;
_olex2_submission_special_instructions 'No special instructions were received'
_oxdiff_exptl_absorpt_empirical_details
;
Empirical correction (ABSPACK) includes:
- Absorption correction using spherical harmonics
- Frame scaling
;
_oxdiff_exptl_absorpt_empirical_full_max 1.348
_oxdiff_exptl_absorpt_empirical_full_min 0.837

loop_
_space_group_symop_operation_xyz
'x, y, z'
'-x+1/2, -y, z+1/2'
'x+1/2, -y+1/2, -z'
'-x, y+1/2, -z+1/2'

loop_
_atom_site_label
_atom_site_type_symbol
_atom_site_fract_x
_atom_site_fract_y
_atom_site_fract_z
_atom_site_U_iso_or_equiv
_atom_site_adp_type
_atom_site_occupancy
_atom_site_site_symmetry_order
_atom_site_calc_flag
_atom_site_refinement_flags_posn
_atom_site_refinement_flags_adp
_atom_site_refinement_flags_occupancy
_atom_site_disorder_assembly
_atom_site_disorder_group
Fe1 Fe 0.12836(13) 0.45057(6) 0.71495(7) 0.0269(3) Uani 1 1 d . . . . .
N2 N 0.1262(8) 0.5307(3) 0.7833(4) 0.0307(13) Uani 1 1 d . . . . .
C3 C 0.0260(8) 0.5372(4) 0.8296(5) 0.0336(18) Uani 1 1 d . . . . .
C4 C 0.0153(8) 0.5951(5) 0.8725(6) 0.041(2) Uani 1 1 d . . . . .
H4 H -0.057161 0.600075 0.903397 0.049 Uiso 1 1 calc R U . . .
C5 C 0.1134(9) 0.6453(4) 0.8690(5) 0.041(2) Uani 1 1 d . . . . .
H5 H 0.108116 0.685294 0.898071 0.050 Uiso 1 1 calc R U . . .
C6 C 0.2183(8) 0.6382(4) 0.8241(5) 0.0338(18) Uani 1 1 d . . . . .
H6 H 0.286639 0.672128 0.822757 0.041 Uiso 1 1 calc R U . . .
C7 C 0.2217(8) 0.5798(4) 0.7805(5) 0.0317(17) Uani 1 1 d . . . . .
C8 C -0.0600(9) 0.4760(5) 0.8226(5) 0.036(2) Uani 1 1 d . . . . .
N9 N -0.0309(7) 0.4277(4) 0.7789(4) 0.0356(17) Uani 1 1 d . . . . .
C10 C -0.1254(10) 0.3695(5) 0.7903(6) 0.049(3) Uani 1 1 d . . . . .
H10 H -0.163212 0.354191 0.744872 0.059 Uiso 1 1 calc R U . . .
C11 C -0.2322(10) 0.4061(5) 0.8333(8) 0.059(3) Uani 1 1 d . . . . .
H11A H -0.307078 0.420623 0.803584 0.071 Uiso 1 1 calc R U . . .
H11B H -0.265649 0.375136 0.870448 0.071 Uiso 1 1 calc R U . . .
O12 O -0.1646(6) 0.4673(3) 0.8629(4) 0.0438(16) Uani 1 1 d . . . . .
C13 C -0.0576(11) 0.3080(5) 0.8259(6) 0.045(2) Uani 1 1 d . . . . .
H13 H 0.015334 0.292055 0.794718 0.055 Uiso 1 1 calc R U . . .
C14 C 0.0037(9) 0.3269(5) 0.8953(6) 0.042(2) Uani 1 1 d . . . . .
H14A H 0.073513 0.361543 0.888162 0.064 Uiso 1 1 calc R U . . .
H14B H 0.041465 0.285005 0.916649 0.064 Uiso 1 1 calc R U . . .
H14C H -0.064208 0.346327 0.925923 0.064 Uiso 1 1 calc R U . . .
C15 C -0.1547(12) 0.2471(6) 0.8335(8) 0.067(4) Uani 1 1 d . . . . .
H15A H -0.108565 0.206653 0.852950 0.101 Uiso 1 1 calc R U . . .
H15B H -0.190805 0.235012 0.787886 0.101 Uiso 1 1 calc R U . . .
H15C H -0.226789 0.260744 0.864609 0.101 Uiso 1 1 calc R U . . .
C16 C 0.3165(8) 0.5616(5) 0.7269(5) 0.0334(18) Uani 1 1 d . . . . .
N17 N 0.2945(7) 0.5093(4) 0.6873(4) 0.0336(16) Uani 1 1 d . . . . .
C18 C 0.4059(9) 0.5044(5) 0.6389(5) 0.043(2) Uani 1 1 d D . . . .
H18 H 0.441130 0.455730 0.639148 0.051 Uiso 0.5 1 calc R U P A 1
H18A H 0.441445 0.455820 0.640496 0.051 Uiso 0.5 1 calc R U P B 2
C19 C 0.5055(11) 0.5525(7) 0.6720(6) 0.055(3) Uani 1 1 d . . . . .
H19A H 0.571886 0.525605 0.698512 0.065 Uiso 1 1 calc R U . . .
H19B H 0.551415 0.580649 0.636302 0.065 Uiso 1 1 calc R U . . .
O20 O 0.4278(6) 0.5973(3) 0.7183(4) 0.0432(15) Uani 1 1 d . . . . .
C21A C 0.391(2) 0.5291(9) 0.5642(9) 0.045(5) Uiso 0.5 1 d D . P C 1
H21A H 0.479119 0.527389 0.541045 0.054 Uiso 0.5 1 calc R U P C 1
C22A C 0.337(2) 0.6030(8) 0.5598(10) 0.040(4) Uiso 0.5 1 d D . P C 1
H22A H 0.329374 0.616640 0.510960 0.061 Uiso 0.5 1 calc R U P C 1
H22B H 0.250535 0.605055 0.582015 0.061 Uiso 0.5 1 calc R U P C 1
H22C H 0.398032 0.634887 0.583536 0.061 Uiso 0.5 1 calc R U P C 1
C23A C 0.298(2) 0.4782(10) 0.5276(11) 0.053(5) Uiso 0.5 1 d D . P C 1
H23A H 0.334068 0.430901 0.530942 0.080 Uiso 0.5 1 calc R U P C 1
H23B H 0.211144 0.479813 0.549682 0.080 Uiso 0.5 1 calc R U P C 1
H23C H 0.289995 0.491401 0.478631 0.080 Uiso 0.5 1 calc R U P C 1
C21B C 0.343(2) 0.5165(10) 0.5665(8) 0.042(5) Uiso 0.5 1 d D . P C 2
H21B H 0.267666 0.483155 0.560494 0.050 Uiso 0.5 1 calc R U P C 2
C22B C 0.288(3) 0.5919(11) 0.5628(12) 0.057(6) Uiso 0.5 1 d D . P C 2
H22D H 0.222690 0.598770 0.599580 0.085 Uiso 0.5 1 calc R U P C 2
H22E H 0.360931 0.625056 0.569070 0.085 Uiso 0.5 1 calc R U P C 2
H22F H 0.246894 0.599557 0.517494 0.085 Uiso 0.5 1 calc R U P C 2
C23B C 0.445(2) 0.5025(11) 0.5109(9) 0.049(5) Uiso 0.5 1 d D . P C 2
H23D H 0.476465 0.454406 0.515133 0.074 Uiso 0.5 1 calc R U P C 2
H23E H 0.404983 0.509255 0.465070 0.074 Uiso 0.5 1 calc R U P C 2
H23F H 0.519020 0.534755 0.516645 0.074 Uiso 0.5 1 calc R U P C 2
N24 N 0.1255(8) 0.3746(3) 0.6416(4) 0.0303(13) Uani 1 1 d . . . D 2
C25 C 0.0502(8) 0.3817(4) 0.5841(5) 0.0309(18) Uani 1 1 d . . . D 2
C26 C 0.0499(10) 0.3344(5) 0.5320(5) 0.040(2) Uani 1 1 d . . . D 2
H26 H -0.005644 0.340327 0.492660 0.048 Uiso 1 1 calc R U . D 2
C27 C 0.1339(11) 0.2764(4) 0.5375(5) 0.0394(19) Uani 1 1 d . . . D 2
H27 H 0.135820 0.242314 0.501742 0.047 Uiso 1 1 calc R U . D 2
C28 C 0.2130(9) 0.2693(5) 0.5948(5) 0.037(2) Uani 1 1 d . . . D 2
H28 H 0.271857 0.230916 0.598779 0.044 Uiso 1 1 calc R U . D 2
C29 C 0.2057(8) 0.3190(4) 0.6466(5) 0.0306(18) Uani 1 1 d . . . D 2
C30 C -0.0222(8) 0.4483(5) 0.5882(5) 0.0323(18) Uani 1 1 d . . . D 2
N31 N -0.0043(8) 0.4909(4) 0.6401(4) 0.0325(16) Uani 1 1 d . . . D 2
C32 C -0.0824(9) 0.5493(5) 0.6272(5) 0.0356(19) Uani 1 1 d . . . D 2
C33 C -0.1010(10) 0.6105(5) 0.6644(6) 0.045(2) Uani 1 1 d . . . D 2
H33 H -0.057992 0.618549 0.707470 0.054 Uiso 1 1 calc R U . D 2
C34 C -0.1856(10) 0.6595(5) 0.6353(6) 0.047(3) Uani 1 1 d . . . D 2
H34 H -0.203060 0.701309 0.660129 0.057 Uiso 1 1 calc R U . D 2
C35 C -0.2453(10) 0.6498(6) 0.5716(7) 0.052(3) Uani 1 1 d . . . D 2
H35 H -0.300557 0.685318 0.553320 0.062 Uiso 1 1 calc R U . D 2
C36 C -0.2266(9) 0.5902(5) 0.5345(6) 0.045(2) Uani 1 1 d . . . D 2
H36 H -0.268076 0.583412 0.490764 0.054 Uiso 1 1 calc R U . D 2
C37 C -0.1436(9) 0.5393(5) 0.5633(5) 0.0365(19) Uani 1 1 d . . . D 2
N38 N -0.1042(8) 0.4744(4) 0.5392(4) 0.0356(16) Uani 1 1 d . . . D 2
H38 H -0.127772 0.454349 0.500029 0.043 Uiso 1 1 calc R U . D 2
C39 C 0.2784(8) 0.3211(4) 0.7119(5) 0.0321(17) Uani 1 1 d . . . D 2
N40 N 0.2578(7) 0.3741(4) 0.7547(4) 0.0339(16) Uani 1 1 d . . . D 2
C41 C 0.3355(9) 0.3615(5) 0.8126(5) 0.040(2) Uani 1 1 d . . . D 2
C42 C 0.3561(10) 0.3982(7) 0.8732(5) 0.053(3) Uani 1 1 d . . . D 2
H42 H 0.313939 0.441708 0.881458 0.063 Uiso 1 1 calc R U . D 2
C43 C 0.4405(12) 0.3692(9) 0.9213(7) 0.068(4) Uani 1 1 d . . . D 2
H43 H 0.456693 0.393057 0.963686 0.082 Uiso 1 1 calc R U . D 2
C44 C 0.5035(12) 0.3043(8) 0.9090(8) 0.071(4) Uani 1 1 d . . . D 2
H44 H 0.560488 0.286080 0.943642 0.086 Uiso 1 1 calc R U . D 2
C45 C 0.4865(11) 0.2683(7) 0.8514(9) 0.072(5) Uani 1 1 d . . . D 2
H45 H 0.528994 0.224725 0.844485 0.086 Uiso 1 1 calc R U . D 2
C46 C 0.4039(9) 0.2966(6) 0.8013(5) 0.044(2) Uani 1 1 d . . . D 2
N47 N 0.3631(7) 0.2734(4) 0.7366(4) 0.0388(17) Uani 1 1 d . . . D 2
H47 H 0.387912 0.234744 0.715712 0.047 Uiso 1 1 calc R U . D 2
Cl48 Cl 0.6537(2) 0.34206(12) 0.63120(13) 0.0415(5) Uani 1 1 d . . . E 2
O49 O 0.6404(9) 0.2995(5) 0.6937(5) 0.068(2) Uani 1 1 d . . . E 2
O50 O 0.5346(8) 0.3369(5) 0.5929(5) 0.062(2) Uani 1 1 d . . . E 2
O51 O 0.7629(8) 0.3136(5) 0.5939(5) 0.065(2) Uani 1 1 d . . . E 2
O52 O 0.6830(7) 0.4128(4) 0.6511(4) 0.0535(19) Uani 1 1 d . . . E 2
Cl53 Cl 0.3808(2) 0.09813(10) 0.64360(11) 0.0333(4) Uani 1 1 d . . . F 2
O54 O 0.4638(7) 0.0374(3) 0.6447(4) 0.0466(17) Uani 1 1 d . . . F 2
O55 O 0.3074(7) 0.0999(4) 0.5793(3) 0.0408(15) Uani 1 1 d . . . F 2
O56 O 0.2911(6) 0.0981(4) 0.7005(3) 0.0411(15) Uani 1 1 d . . . F 2
O57 O 0.4605(6) 0.1613(3) 0.6470(4) 0.0424(16) Uani 1 1 d . . . F 2

loop_
_atom_site_aniso_label
_atom_site_aniso_U_11
_atom_site_aniso_U_22
_atom_site_aniso_U_33
_atom_site_aniso_U_23
_atom_site_aniso_U_13
_atom_site_aniso_U_12
Fe1 0.0206(5) 0.0264(5) 0.0336(6) -0.0077(5) -0.0047(6) 0.0027(5)
N2 0.020(3) 0.031(3) 0.041(3) 0.004(3) -0.003(3) 0.002(3)
C3 0.020(4) 0.033(4) 0.047(5) 0.003(4) 0.004(3) -0.002(3)
C4 0.024(4) 0.038(4) 0.059(6) -0.004(4) 0.005(4) -0.003(4)
C5 0.027(4) 0.034(4) 0.063(6) -0.010(4) 0.004(5) 0.000(4)
C6 0.023(4) 0.029(4) 0.049(5) -0.005(4) -0.001(4) -0.003(3)
C7 0.022(4) 0.029(4) 0.044(4) -0.002(4) -0.009(4) -0.001(3)
C8 0.023(4) 0.035(4) 0.049(5) 0.008(4) -0.006(4) -0.003(3)
N9 0.029(4) 0.028(3) 0.050(4) 0.006(3) -0.017(4) -0.006(3)
C10 0.043(5) 0.031(4) 0.074(7) 0.008(5) -0.027(6) -0.014(4)
C11 0.031(5) 0.038(5) 0.109(10) 0.025(6) -0.015(6) -0.014(4)
O12 0.024(3) 0.039(3) 0.069(5) 0.010(3) 0.003(3) -0.009(3)
C13 0.043(5) 0.032(4) 0.062(6) 0.001(4) -0.015(5) -0.003(4)
C14 0.032(5) 0.041(5) 0.054(6) 0.006(4) -0.003(4) 0.000(4)
C15 0.054(7) 0.041(5) 0.107(11) 0.012(6) -0.028(7) -0.013(5)
C16 0.018(4) 0.037(4) 0.046(5) 0.010(4) -0.004(4) -0.001(3)
N17 0.027(4) 0.036(4) 0.038(4) 0.007(3) -0.001(3) 0.007(3)
C18 0.034(5) 0.053(5) 0.042(5) 0.005(4) 0.012(4) 0.008(4)
C19 0.037(5) 0.066(6) 0.061(7) 0.007(6) 0.023(5) -0.002(5)
O20 0.029(3) 0.040(3) 0.061(4) 0.008(3) 0.004(3) -0.012(3)
N24 0.024(3) 0.035(3) 0.032(3) 0.002(3) 0.000(3) 0.004(3)
C25 0.022(4) 0.037(4) 0.034(4) 0.012(3) -0.002(3) 0.011(3)
C26 0.039(5) 0.042(5) 0.039(5) 0.009(4) -0.004(4) 0.011(4)
C27 0.044(5) 0.033(4) 0.041(4) -0.005(3) -0.005(5) 0.012(4)
C28 0.035(5) 0.034(4) 0.042(5) 0.001(4) -0.006(4) 0.009(4)
C29 0.022(4) 0.036(4) 0.034(4) 0.009(3) -0.002(3) 0.010(3)
C30 0.024(4) 0.033(4) 0.041(5) 0.008(4) 0.005(4) 0.005(3)
N31 0.033(4) 0.029(3) 0.036(4) 0.010(3) 0.003(3) 0.014(3)
C32 0.028(4) 0.036(4) 0.042(5) 0.013(4) 0.016(3) 0.009(4)
C33 0.041(5) 0.036(5) 0.058(6) 0.006(4) 0.019(5) 0.016(4)
C34 0.044(5) 0.033(4) 0.065(6) 0.010(5) 0.026(5) 0.010(4)
C35 0.030(5) 0.050(6) 0.075(7) 0.029(6) 0.022(5) 0.014(4)
C36 0.025(4) 0.052(6) 0.058(6) 0.023(5) 0.011(4) 0.006(4)
C37 0.024(4) 0.042(5) 0.044(5) 0.013(4) 0.007(4) 0.003(4)
N38 0.032(4) 0.037(4) 0.038(4) 0.005(3) -0.001(3) 0.010(3)
C39 0.021(4) 0.042(4) 0.033(4) 0.009(4) -0.001(4) 0.000(3)
N40 0.018(3) 0.047(4) 0.037(4) 0.008(3) -0.006(3) 0.001(3)
C41 0.021(4) 0.055(6) 0.042(5) 0.011(4) -0.011(4) -0.015(4)
C42 0.033(5) 0.086(7) 0.040(5) 0.005(5) -0.010(4) -0.022(5)
C43 0.042(6) 0.112(11) 0.051(7) 0.024(7) -0.018(5) -0.045(7)
C44 0.046(7) 0.093(10) 0.076(8) 0.055(8) -0.038(6) -0.041(7)
C45 0.038(6) 0.066(7) 0.112(12) 0.051(8) -0.040(7) -0.026(5)
C46 0.024(4) 0.056(6) 0.051(6) 0.026(5) -0.012(4) -0.018(4)
N47 0.021(3) 0.039(4) 0.056(4) 0.015(3) -0.001(4) -0.002(3)
Cl48 0.0264(10) 0.0428(10) 0.0554(13) -0.0228(10) -0.0011(9) 0.0007(8)
O49 0.055(5) 0.066(5) 0.082(6) 0.004(4) 0.002(5) -0.025(4)
O50 0.042(4) 0.067(5) 0.077(6) -0.022(5) -0.020(4) 0.007(4)
O51 0.042(4) 0.068(5) 0.085(6) -0.040(4) 0.013(4) -0.002(4)
O52 0.051(4) 0.043(4) 0.067(5) -0.024(3) -0.008(4) 0.002(3)
Cl53 0.0243(8) 0.0321(9) 0.0436(10) 0.0068(8) 0.0061(8) 0.0033(8)
O54 0.047(4) 0.034(3) 0.059(4) 0.001(3) -0.002(4) 0.019(3)
O55 0.037(3) 0.051(4) 0.034(3) 0.008(3) -0.003(3) 0.009(3)
O56 0.034(3) 0.052(4) 0.037(3) 0.004(3) 0.014(3) -0.005(3)
O57 0.026(3) 0.034(3) 0.067(5) 0.022(3) 0.002(3) -0.005(3)

loop_
_atom_type_symbol
_atom_type_description
_atom_type_scat_dispersion_real
_atom_type_scat_dispersion_imag
_atom_type_scat_source
C C 0.0181 0.0091 'International Tables Vol C Tables 4.2.6.8 and 6.1.1.4'
H H 0.0000 0.0000 'International Tables Vol C Tables 4.2.6.8 and 6.1.1.4'
Cl Cl 0.3639 0.7018 'International Tables Vol C Tables 4.2.6.8 and 6.1.1.4'
Fe Fe -1.1336 3.1974 'International Tables Vol C Tables 4.2.6.8 and 6.1.1.4'
N N 0.0311 0.0180 'International Tables Vol C Tables 4.2.6.8 and 6.1.1.4'
O O 0.0492 0.0322 'International Tables Vol C Tables 4.2.6.8 and 6.1.1.4'

loop_
_geom_angle_atom_site_label_1
_geom_angle_atom_site_label_2
_geom_angle_atom_site_label_3
_geom_angle
_geom_angle_site_symmetry_1
_geom_angle_site_symmetry_3
_geom_angle_publ_flag
N2 Fe1 N9 76.5(3) . . ?
N2 Fe1 N17 76.4(3) . . ?
N2 Fe1 N24 176.2(3) . . ?
N2 Fe1 N31 99.1(3) . . ?
N2 Fe1 N40 107.3(3) . . ?
N9 Fe1 N17 152.7(3) . . ?
N9 Fe1 N31 89.3(3) . . ?
N9 Fe1 N40 97.0(3) . . ?
N17 Fe1 N31 98.1(3) . . ?
N17 Fe1 N40 88.1(3) . . ?
N24 Fe1 N9 104.5(3) . . ?
N24 Fe1 N17 102.7(3) . . ?
N24 Fe1 N31 77.2(3) . . ?
N24 Fe1 N40 76.3(3) . . ?
N40 Fe1 N31 153.5(3) . . ?
C3 N2 Fe1 120.3(6) . . ?
C7 N2 Fe1 119.7(6) . . ?
C7 N2 C3 119.9(7) . . ?
N2 C3 C4 121.5(8) . . ?
N2 C3 C8 108.1(8) . . ?
C4 C3 C8 130.4(8) . . ?
C3 C4 H4 120.9 . . ?
C5 C4 C3 118.1(8) . . ?
C5 C4 H4 120.9 . . ?
C4 C5 H5 119.5 . . ?
C6 C5 C4 121.0(8) . . ?
C6 C5 H5 119.5 . . ?
C5 C6 H6 120.8 . . ?
C5 C6 C7 118.4(8) . . ?
C7 C6 H6 120.8 . . ?
N2 C7 C6 121.0(8) . . ?
N2 C7 C16 109.5(7) . . ?
C6 C7 C16 129.4(8) . . ?
N9 C8 C3 120.0(8) . . ?
N9 C8 O12 118.6(8) . . ?
O12 C8 C3 121.4(9) . . ?
C8 N9 Fe1 114.5(6) . . ?
C8 N9 C10 107.2(9) . . ?
C10 N9 Fe1 138.3(7) . . ?
N9 C10 H10 109.7 . . ?
N9 C10 C11 101.0(7) . . ?
N9 C10 C13 110.9(7) . . ?
C11 C10 H10 109.7 . . ?
C13 C10 H10 109.7 . . ?
C13 C10 C11 115.4(10) . . ?
C10 C11 H11A 110.9 . . ?
C10 C11 H11B 110.9 . . ?
H11A C11 H11B 108.9 . . ?
O12 C11 C10 104.2(7) . . ?
O12 C11 H11A 110.9 . . ?
O12 C11 H11B 110.9 . . ?
C8 O12 C11 104.1(9) . . ?
C10 C13 H13 107.4 . . ?
C10 C13 C15 110.1(8) . . ?
C14 C13 C10 113.2(8) . . ?
C14 C13 H13 107.4 . . ?
C14 C13 C15 111.1(10) . . ?
C15 C13 H13 107.4 . . ?
C13 C14 H14A 109.5 . . ?
C13 C14 H14B 109.5 . . ?
C13 C14 H14C 109.5 . . ?
H14A C14 H14B 109.5 . . ?
H14A C14 H14C 109.5 . . ?
H14B C14 H14C 109.5 . . ?
C13 C15 H15A 109.5 . . ?
C13 C15 H15B 109.5 . . ?
C13 C15 H15C 109.5 . . ?
H15A C15 H15B 109.5 . . ?
H15A C15 H15C 109.5 . . ?
H15B C15 H15C 109.5 . . ?
N17 C16 C7 119.8(8) . . ?
N17 C16 O20 118.6(9) . . ?
O20 C16 C7 121.7(8) . . ?
C16 N17 Fe1 114.2(6) . . ?
C16 N17 C18 107.1(8) . . ?
C18 N17 Fe1 138.2(6) . . ?
N17 C18 H18 109.3 . . ?
N17 C18 H18A 108.4 . . ?
N17 C18 C19 102.0(8) . . ?
N17 C18 C21A 120.3(11) . . ?
N17 C18 C21B 104.1(10) . . ?
C19 C18 H18 109.3 . . ?
C19 C18 H18A 108.4 . . ?
C19 C18 C21A 106.1(11) . . ?
C19 C18 C21B 124.4(11) . . ?
C21A C18 H18 109.3 . . ?
C21B C18 H18A 108.4 . . ?
C18 C19 H19A 110.8 . . ?
C18 C19 H19B 110.8 . . ?
H19A C19 H19B 108.9 . . ?
O20 C19 C18 104.8(8) . . ?
O20 C19 H19A 110.8 . . ?
O20 C19 H19B 110.8 . . ?
C16 O20 C19 103.2(8) . . ?
C18 C21A H21A 108.8 . . ?
C18 C21A C23A 107.5(15) . . ?
C22A C21A C18 112.2(14) . . ?
C22A C21A H21A 108.8 . . ?
C22A C21A C23A 110.5(16) . . ?
C23A C21A H21A 108.8 . . ?
C21A C22A H22A 109.5 . . ?
C21A C22A H22B 109.5 . . ?
C21A C22A H22C 109.5 . . ?
H22A C22A H22B 109.5 . . ?
H22A C22A H22C 109.5 . . ?
H22B C22A H22C 109.5 . . ?
C21A C23A H23A 109.5 . . ?
C21A C23A H23B 109.5 . . ?
C21A C23A H23C 109.5 . . ?
H23A C23A H23B 109.5 . . ?
H23A C23A H23C 109.5 . . ?
H23B C23A H23C 109.5 . . ?
C18 C21B H21B 108.8 . . ?
C22B C21B C18 109.2(14) . . ?
C22B C21B H21B 108.8 . . ?
C23B C21B C18 109.0(14) . . ?
C23B C21B H21B 108.8 . . ?
C23B C21B C22B 112.1(16) . . ?
C21B C22B H22D 109.5 . . ?
C21B C22B H22E 109.5 . . ?
C21B C22B H22F 109.5 . . ?
H22D C22B H22E 109.5 . . ?
H22D C22B H22F 109.5 . . ?
H22E C22B H22F 109.5 . . ?
C21B C23B H23D 109.5 . . ?
C21B C23B H23E 109.5 . . ?
C21B C23B H23F 109.5 . . ?
H23D C23B H23E 109.5 . . ?
H23D C23B H23F 109.5 . . ?
H23E C23B H23F 109.5 . . ?
C25 N24 Fe1 120.5(5) . . ?
C29 N24 Fe1 120.7(6) . . ?
C29 N24 C25 118.6(7) . . ?
N24 C25 C26 122.9(7) . . ?
N24 C25 C30 108.9(8) . . ?
C26 C25 C30 128.2(8) . . ?
C25 C26 H26 120.9 . . ?
C25 C26 C27 118.2(9) . . ?
C27 C26 H26 120.9 . . ?
C26 C27 H27 120.2 . . ?
C28 C27 C26 119.6(8) . . ?
C28 C27 H27 120.2 . . ?
C27 C28 H28 120.6 . . ?
C27 C28 C29 118.8(8) . . ?
C29 C28 H28 120.6 . . ?
N24 C29 C28 121.9(8) . . ?
N24 C29 C39 110.2(8) . . ?
C28 C29 C39 128.0(8) . . ?
N31 C30 C25 120.9(8) . . ?
N31 C30 N38 112.8(8) . . ?
N38 C30 C25 126.1(8) . . ?
C30 N31 Fe1 112.5(5) . . ?
C30 N31 C32 106.7(8) . . ?
C32 N31 Fe1 140.8(7) . . ?
C33 C32 N31 131.7(10) . . ?
C33 C32 C37 120.8(9) . . ?
C37 C32 N31 107.4(8) . . ?
C32 C33 H33 121.7 . . ?
C32 C33 C34 116.6(11) . . ?
C34 C33 H33 121.7 . . ?
C33 C34 H34 118.8 . . ?
C35 C34 C33 122.5(10) . . ?
C35 C34 H34 118.8 . . ?
C34 C35 H35 119.3 . . ?
C36 C35 C34 121.3(10) . . ?
C36 C35 H35 119.3 . . ?
C35 C36 H36 121.3 . . ?
C35 C36 C37 117.4(11) . . ?
C37 C36 H36 121.3 . . ?
C32 C37 C36 121.4(9) . . ?
N38 C37 C32 107.0(8) . . ?
N38 C37 C36 131.7(10) . . ?
C30 N38 C37 106.0(8) . . ?
C30 N38 H38 127.0 . . ?
C37 N38 H38 127.0 . . ?
N40 C39 C29 118.6(8) . . ?
N40 C39 N47 113.8(8) . . ?
N47 C39 C29 127.6(8) . . ?
C39 N40 Fe1 113.9(6) . . ?
C39 N40 C41 106.0(8) . . ?
C41 N40 Fe1 140.0(7) . . ?
N40 C41 C46 107.7(9) . . ?
C42 C41 N40 132.6(10) . . ?
C42 C41 C46 119.7(9) . . ?
C41 C42 H42 121.4 . . ?
C43 C42 C41 117.1(13) . . ?
C43 C42 H42 121.4 . . ?
C42 C43 H43 119.3 . . ?
C42 C43 C44 121.4(13) . . ?
C44 C43 H43 119.3 . . ?
C43 C44 H44 118.6 . . ?
C45 C44 C43 122.8(11) . . ?
C45 C44 H44 118.6 . . ?
C44 C45 H45 121.3 . . ?
C44 C45 C46 117.3(14) . . ?
C46 C45 H45 121.3 . . ?
C45 C46 C41 121.6(12) . . ?
C45 C46 N47 132.8(12) . . ?
N47 C46 C41 105.6(8) . . ?
C39 N47 C46 106.9(8) . . ?
C39 N47 H47 126.6 . . ?
C46 N47 H47 126.6 . . ?
O50 Cl48 O49 108.2(6) . . ?
O50 Cl48 O51 111.7(5) . . ?
O50 Cl48 O52 112.3(5) . . ?
O51 Cl48 O49 105.8(6) . . ?
O51 Cl48 O52 109.5(5) . . ?
O52 Cl48 O49 109.1(5) . . ?
O54 Cl53 O55 109.4(4) . . ?
O54 Cl53 O57 110.4(4) . . ?
O55 Cl53 O57 107.7(4) . . ?
O56 Cl53 O54 111.2(4) . . ?
O56 Cl53 O55 109.4(4) . . ?
O56 Cl53 O57 108.7(4) . . ?

loop_
_geom_bond_atom_site_label_1
_geom_bond_atom_site_label_2
_geom_bond_distance
_geom_bond_site_symmetry_2
_geom_bond_publ_flag
Fe1 N2 2.024(6) . ?
Fe1 N9 2.076(8) . ?
Fe1 N17 2.094(8) . ?
Fe1 N24 2.029(7) . ?
Fe1 N31 2.118(7) . ?
Fe1 N40 2.110(7) . ?
N2 C3 1.357(11) . ?
N2 C7 1.351(11) . ?
C3 C4 1.389(13) . ?
C3 C8 1.468(12) . ?
C4 H4 0.9500 . ?
C4 C5 1.386(13) . ?
C5 H5 0.9500 . ?
C5 C6 1.378(13) . ?
C6 H6 0.9500 . ?
C6 C7 1.401(12) . ?
C7 C16 1.453(13) . ?
C8 N9 1.285(13) . ?
C8 O12 1.325(12) . ?
N9 C10 1.487(11) . ?
C10 H10 1.0000 . ?
C10 C11 1.533(18) . ?
C10 C13 1.528(13) . ?
C11 H11A 0.9900 . ?
C11 H11B 0.9900 . ?
C11 O12 1.474(13) . ?
C13 H13 1.0000 . ?
C13 C14 1.519(15) . ?
C13 C15 1.534(14) . ?
C14 H14A 0.9800 . ?
C14 H14B 0.9800 . ?
C14 H14C 0.9800 . ?
C15 H15A 0.9800 . ?
C15 H15B 0.9800 . ?
C15 H15C 0.9800 . ?
C16 N17 1.280(13) . ?
C16 O20 1.329(10) . ?
N17 C18 1.467(11) . ?
C18 H18 1.0000 . ?
C18 H18A 1.0000 . ?
C18 C19 1.507(16) . ?
C18 C21A 1.521(18) . ?
C18 C21B 1.552(18) . ?
C19 H19A 0.9900 . ?
C19 H19B 0.9900 . ?
C19 O20 1.469(13) . ?
C21A H21A 1.0000 . ?
C21A C22A 1.520(19) . ?
C21A C23A 1.53(2) . ?
C22A H22A 0.9800 . ?
C22A H22B 0.9800 . ?
C22A H22C 0.9800 . ?
C23A H23A 0.9800 . ?
C23A H23B 0.9800 . ?
C23A H23C 0.9800 . ?
C21B H21B 1.0000 . ?
C21B C22B 1.55(2) . ?
C21B C23B 1.51(2) . ?
C22B H22D 0.9800 . ?
C22B H22E 0.9800 . ?
C22B H22F 0.9800 . ?
C23B H23D 0.9800 . ?
C23B H23E 0.9800 . ?
C23B H23F 0.9800 . ?
N24 C25 1.352(11) . ?
N24 C29 1.345(10) . ?
C25 C26 1.353(14) . ?
C25 C30 1.475(12) . ?
C26 H26 0.9500 . ?
C26 C27 1.405(13) . ?
C27 H27 0.9500 . ?
C27 C28 1.371(13) . ?
C28 H28 0.9500 . ?
C28 C29 1.383(13) . ?
C29 C39 1.458(12) . ?
C30 N31 1.304(13) . ?
C30 N38 1.354(11) . ?
N31 C32 1.393(10) . ?
C32 C33 1.388(14) . ?
C32 C37 1.393(14) . ?
C33 H33 0.9500 . ?
C33 C34 1.391(14) . ?
C34 H34 0.9500 . ?
C34 C35 1.380(18) . ?
C35 H35 0.9500 . ?
C35 C36 1.360(17) . ?
C36 H36 0.9500 . ?
C36 C37 1.403(13) . ?
C37 N38 1.386(12) . ?
N38 H38 0.8800 . ?
C39 N40 1.326(12) . ?
C39 N47 1.342(11) . ?
N40 C41 1.387(11) . ?
C41 C42 1.380(15) . ?
C41 C46 1.440(16) . ?
C42 H42 0.9500 . ?
C42 C43 1.379(17) . ?
C43 H43 0.9500 . ?
C43 C44 1.42(2) . ?
C44 H44 0.9500 . ?
C44 C45 1.32(2) . ?
C45 H45 0.9500 . ?
C45 C46 1.387(14) . ?
C46 N47 1.388(13) . ?
N47 H47 0.8800 . ?
Cl48 O49 1.461(9) . ?
Cl48 O50 1.418(8) . ?
Cl48 O51 1.428(8) . ?
Cl48 O52 1.440(7) . ?
Cl53 O54 1.437(6) . ?
Cl53 O55 1.446(7) . ?
Cl53 O56 1.423(6) . ?
Cl53 O57 1.458(7) . ?

loop_
_geom_hbond_atom_site_label_D
_geom_hbond_atom_site_label_H
_geom_hbond_atom_site_label_A
_geom_hbond_distance_DH
_geom_hbond_distance_HA
_geom_hbond_distance_DA
_geom_hbond_angle_DHA
_geom_hbond_site_symmetry_A
_geom_hbond_publ_flag
N38 H38 O55 0.88 1.96 2.835(10) 172.2 3_456 yes
N47 H47 O57 0.88 2.07 2.928(11) 165.4 . yes

loop_
_geom_torsion_atom_site_label_1
_geom_torsion_atom_site_label_2
_geom_torsion_atom_site_label_3
_geom_torsion_atom_site_label_4
_geom_torsion
_geom_torsion_site_symmetry_1
_geom_torsion_site_symmetry_2
_geom_torsion_site_symmetry_3
_geom_torsion_site_symmetry_4
_geom_torsion_publ_flag
Fe1 N2 C3 C4 -173.8(7) . . . . ?
Fe1 N2 C3 C8 5.0(10) . . . . ?
Fe1 N2 C7 C6 175.9(7) . . . . ?
Fe1 N2 C7 C16 -2.7(10) . . . . ?
Fe1 N9 C10 C11 -164.7(8) . . . . ?
Fe1 N9 C10 C13 72.5(13) . . . . ?
Fe1 N17 C18 C19 -158.1(8) . . . . ?
Fe1 N17 C18 C21A 85.0(13) . . . . ?
Fe1 N17 C18 C21B 71.4(12) . . . . ?
Fe1 N24 C25 C26 176.5(8) . . . . ?
Fe1 N24 C25 C30 -1.4(9) . . . . ?
Fe1 N24 C29 C28 -174.9(7) . . . . ?
Fe1 N24 C29 C39 4.7(9) . . . . ?
Fe1 N31 C32 C33 1.2(16) . . . . ?
Fe1 N31 C32 C37 178.5(7) . . . . ?
Fe1 N40 C41 C42 2.0(17) . . . . ?
Fe1 N40 C41 C46 -177.4(7) . . . . ?
N2 C3 C4 C5 -2.6(15) . . . . ?
N2 C3 C8 N9 1.4(12) . . . . ?
N2 C3 C8 O12 178.1(8) . . . . ?
N2 C7 C16 N17 6.0(11) . . . . ?
N2 C7 C16 O20 -172.7(8) . . . . ?
C3 N2 C7 C6 -0.9(13) . . . . ?
C3 N2 C7 C16 -179.6(7) . . . . ?
C3 C4 C5 C6 0.2(15) . . . . ?
C3 C8 N9 Fe1 -6.7(11) . . . . ?
C3 C8 N9 C10 172.8(8) . . . . ?
C3 C8 O12 C11 172.6(9) . . . . ?
C4 C3 C8 N9 -180.0(10) . . . . ?
C4 C3 C8 O12 -3.3(16) . . . . ?
C4 C5 C6 C7 1.8(14) . . . . ?
C5 C6 C7 N2 -1.4(14) . . . . ?
C5 C6 C7 C16 176.9(9) . . . . ?
C6 C7 C16 N17 -172.5(9) . . . . ?
C6 C7 C16 O20 8.8(14) . . . . ?
C7 N2 C3 C4 3.0(14) . . . . ?
C7 N2 C3 C8 -178.3(8) . . . . ?
C7 C16 N17 Fe1 -6.3(10) . . . . ?
C7 C16 N17 C18 179.7(8) . . . . ?
C7 C16 O20 C19 167.0(9) . . . . ?
C8 C3 C4 C5 178.9(10) . . . . ?
C8 N9 C10 C11 15.9(10) . . . . ?
C8 N9 C10 C13 -106.9(10) . . . . ?
N9 C8 O12 C11 -10.7(11) . . . . ?
N9 C10 C11 O12 -21.3(10) . . . . ?
N9 C10 C13 C14 58.2(13) . . . . ?
N9 C10 C13 C15 -176.8(10) . . . . ?
C10 C11 O12 C8 19.8(10) . . . . ?
C11 C10 C13 C14 -55.9(11) . . . . ?
C11 C10 C13 C15 69.1(12) . . . . ?
O12 C8 N9 Fe1 176.5(6) . . . . ?
O12 C8 N9 C10 -3.9(11) . . . . ?
C13 C10 C11 O12 98.3(9) . . . . ?
C16 N17 C18 C19 13.7(10) . . . . ?
C16 N17 C18 C21A -103.2(12) . . . . ?
C16 N17 C18 C21B -116.8(11) . . . . ?
N17 C16 O20 C19 -11.8(11) . . . . ?
N17 C18 C19 O20 -19.9(10) . . . . ?
N17 C18 C21A C22A 52(2) . . . . ?
N17 C18 C21A C23A -69.4(17) . . . . ?
N17 C18 C21B C22B 65.3(18) . . . . ?
N17 C18 C21B C23B -171.9(14) . . . . ?
C18 C19 O20 C16 19.2(10) . . . . ?
C19 C18 C21A C22A -62.3(18) . . . . ?
C19 C18 C21A C23A 175.9(14) . . . . ?
C19 C18 C21B C22B -50(2) . . . . ?
C19 C18 C21B C23B 72.5(17) . . . . ?
O20 C16 N17 Fe1 172.5(6) . . . . ?
O20 C16 N17 C18 -1.5(11) . . . . ?
C21A C18 C19 O20 106.8(12) . . . . ?
C21B C18 C19 O20 96.7(13) . . . . ?
N24 C25 C26 C27 -1.5(15) . . . . ?
N24 C25 C30 N31 2.6(11) . . . . ?
N24 C25 C30 N38 177.8(8) . . . . ?
N24 C29 C39 N40 -0.2(11) . . . . ?
N24 C29 C39 N47 176.9(8) . . . . ?
C25 N24 C29 C28 0.0(13) . . . . ?
C25 N24 C29 C39 179.7(7) . . . . ?
C25 C26 C27 C28 0.0(16) . . . . ?
C25 C30 N31 Fe1 -2.6(10) . . . . ?
C25 C30 N31 C32 177.8(8) . . . . ?
C25 C30 N38 C37 -176.7(8) . . . . ?
C26 C25 C30 N31 -175.0(10) . . . . ?
C26 C25 C30 N38 0.2(15) . . . . ?
C26 C27 C28 C29 1.5(16) . . . . ?
C27 C28 C29 N24 -1.5(14) . . . . ?
C27 C28 C29 C39 178.9(9) . . . . ?
C28 C29 C39 N40 179.4(9) . . . . ?
C28 C29 C39 N47 -3.5(15) . . . . ?
C29 N24 C25 C26 1.5(13) . . . . ?
C29 N24 C25 C30 -176.3(7) . . . . ?
C29 C39 N40 Fe1 -3.9(10) . . . . ?
C29 C39 N40 C41 178.1(7) . . . . ?
C29 C39 N47 C46 -177.9(8) . . . . ?
C30 C25 C26 C27 175.9(9) . . . . ?
C30 N31 C32 C33 -179.3(9) . . . . ?
C30 N31 C32 C37 -2.1(10) . . . . ?
N31 C30 N38 C37 -1.1(10) . . . . ?
N31 C32 C33 C34 178.7(9) . . . . ?
N31 C32 C37 C36 -178.2(8) . . . . ?
N31 C32 C37 N38 1.4(10) . . . . ?
C32 C33 C34 C35 -2.3(15) . . . . ?
C32 C37 N38 C30 -0.2(10) . . . . ?
C33 C32 C37 C36 -0.5(14) . . . . ?
C33 C32 C37 N38 179.0(8) . . . . ?
C33 C34 C35 C36 1.7(15) . . . . ?
C34 C35 C36 C37 -0.4(14) . . . . ?
C35 C36 C37 C32 -0.2(13) . . . . ?
C35 C36 C37 N38 -179.6(9) . . . . ?
C36 C37 N38 C30 179.3(9) . . . . ?
C37 C32 C33 C34 1.7(14) . . . . ?
N38 C30 N31 Fe1 -178.4(6) . . . . ?
N38 C30 N31 C32 2.0(10) . . . . ?
C39 N40 C41 C42 179.2(10) . . . . ?
C39 N40 C41 C46 -0.2(9) . . . . ?
N40 C39 N47 C46 -0.6(10) . . . . ?
N40 C41 C42 C43 179.0(10) . . . . ?
N40 C41 C46 C45 -177.7(9) . . . . ?
N40 C41 C46 N47 -0.1(9) . . . . ?
C41 C42 C43 C44 0.1(16) . . . . ?
C41 C46 N47 C39 0.4(9) . . . . ?
C42 C41 C46 C45 2.8(14) . . . . ?
C42 C41 C46 N47 -179.7(8) . . . . ?
C42 C43 C44 C45 0.4(19) . . . . ?
C43 C44 C45 C46 0.7(18) . . . . ?
C44 C45 C46 C41 -2.3(16) . . . . ?
C44 C45 C46 N47 -179.1(11) . . . . ?
C45 C46 N47 C39 177.6(11) . . . . ?
C46 C41 C42 C43 -1.6(14) . . . . ?
N47 C39 N40 Fe1 178.6(6) . . . . ?
N47 C39 N40 C41 0.5(10) . . . . ?

loop_
_twin_individual_id
_twin_individual_mass_fraction_refined
1 0.644(2)
2 0.356(2)
